data_2206007
loop_
_publ_author_name
'Seger, Harald'
'Marsch, Michael'
'Geyer, Armin'
'Harms, Klaus'

_publ_section_title
;(1<i>R</i>,3<i>R</i>)-Methyl
 6-<i>tert</i>-butoxycarbonylamino-1,5-dioxo-2,3-dihydro-5<i>H</i>-1,3-thiazolo[3,2-<i>a</i>]pyridine-3-carboxylate
;
_journal_issue 6
_journal_name_full 'Acta Crystallographica Section E'
_journal_page_first o1798
_journal_page_last o1799
_journal_paper_doi 10.1107/S1600536805014868
_journal_volume 61
_journal_year 2005
_chemical_formula_iupac 'C14 H18 N2 O6 S'
_chemical_formula_moiety 'C14 H18 N2 O6 S'
_chemical_formula_sum 'C14 H18 N2 O6 S'
_chemical_formula_weight 342.36
_chemical_name_systematic
;
Methyl (1R,3R)-6-tert-butoxycarbonylamino-1,5-dioxo-2,3-dihydro-5H-1,3-
thiazolo[3,2-a]pyridine-3-carboxylate
;
_space_group_IT_number 4
_symmetry_cell_setting monoclinic
_symmetry_space_group_name_Hall 'P 2yb'
_symmetry_space_group_name_H-M 'P 1 21 1'
_audit_creation_method 'WinGX routine CIF_UPDATE'
_cell_angle_alpha 90
_cell_angle_beta 97.785(15)
_cell_angle_gamma 90
_cell_formula_units_Z 2
_cell_length_a 11.4352(15)
_cell_length_b 6.1405(5)
_cell_length_c 11.5469(14)
_cell_measurement_reflns_used 5921
_cell_measurement_temperature 193(2)
_cell_measurement_theta_max 25
_cell_measurement_theta_min 1.7
_cell_volume 803.33(16)
_computing_cell_refinement
;
X-AREA
;
_computing_data_collection
;
X-AREA (Stoe & Cie, 2003)
;
_computing_data_reduction
;
X-AREA
;
_computing_molecular_graphics 'DIAMOND (Brandenburg, 2004)'
_computing_publication_material 'WinGX(Farrugia, 1999)'
_computing_structure_refinement 'SHELXL97 (Sheldrick, 1997)'
_computing_structure_solution 'SHELXS97 (Sheldrick, 1997)'
_diffrn_measured_fraction_theta_full 0.996
_diffrn_measured_fraction_theta_max 0.972
_diffrn_measurement_device_type 'Stoe IPDS-2'
_diffrn_measurement_method \w
_diffrn_radiation_type MoK\a
_diffrn_radiation_wavelength 0.71073
_diffrn_reflns_av_R_equivalents 0.0241
_diffrn_reflns_limit_h_max 14
_diffrn_reflns_limit_h_min -13
_diffrn_reflns_limit_k_max 7
_diffrn_reflns_limit_k_min -7
_diffrn_reflns_limit_l_max 13
_diffrn_reflns_limit_l_min -14
_diffrn_reflns_number 5976
_diffrn_reflns_theta_full 25
_diffrn_reflns_theta_max 26.09
_diffrn_reflns_theta_min 1.78
_diffrn_standards_decay_% 0
_diffrn_standards_number 0
_exptl_absorpt_coefficient_mu 0.234
_exptl_absorpt_correction_type none
_exptl_crystal_colour colourless
_exptl_crystal_density_diffrn 1.415
_exptl_crystal_density_method 'not measured'
_exptl_crystal_description plate
_exptl_crystal_F_000 360
_exptl_crystal_size_max 0.41
_exptl_crystal_size_mid 0.22
_exptl_crystal_size_min 0.09
_refine_diff_density_max 0.179
_refine_diff_density_min -0.186
_refine_ls_abs_structure_details 'Flack (1983), 1222 Friedels'
_refine_ls_abs_structure_Flack 0.01(6)
_refine_ls_extinction_method none
_refine_ls_goodness_of_fit_ref 0.989
_refine_ls_hydrogen_treatment refall
_refine_ls_matrix_type full
_refine_ls_number_parameters 280
_refine_ls_number_reflns 2931
_refine_ls_number_restraints 1
_refine_ls_restrained_S_all 0.989
_refine_ls_R_factor_gt 0.0242
_refine_ls_shift/su_max 0
_refine_ls_structure_factor_coef Fsqd
_refine_ls_weighting_details 'calc w = 1/[\s^2^(Fo^2^)+(0.0375P)^2^] where P = (Fo^2^+2Fc^2^)/3'
_refine_ls_weighting_scheme calc
_refine_ls_wR_factor_ref 0.0574
_reflns_number_gt 2665
_reflns_number_total 2931
_reflns_threshold_expression I>2\s(I)
_cod_data_source_file lh6420.cif
_cod_data_source_block I
_cod_original_sg_symbol_H-M 'P 21'
_cod_database_code 2206007
_cod_database_fobs_code 2206007

loop_
_symmetry_equiv_pos_as_xyz
'x, y, z'
'-x, y+1/2, -z'

loop_
_atom_site_label
_atom_site_fract_x
_atom_site_fract_y
_atom_site_fract_z
_atom_site_U_iso_or_equiv
_atom_site_adp_type
_atom_site_calc_flag
_atom_site_occupancy
_atom_site_type_symbol
C2 0.54536(16) 0.0180(4) 0.66534(15) 0.0334(4) Uani d 1 C
C3 0.57899(13) 0.2238(3) 0.73791(14) 0.0218(3) Uani d 1 C
C5 0.72059(12) 0.5206(3) 0.73565(12) 0.0195(3) Uani d 1 C
C6 0.81578(13) 0.6141(3) 0.67971(13) 0.0193(3) Uani d 1 C
C7 0.85134(13) 0.5186(3) 0.58356(12) 0.0228(3) Uani d 1 C
C8 0.79650(14) 0.3254(3) 0.53662(14) 0.0253(4) Uani d 1 C
C9 0.70860(13) 0.2373(3) 0.58843(14) 0.0214(3) Uani d 1 C
C10 0.62514(13) 0.1621(3) 0.86370(14) 0.0217(3) Uani d 1 C
C11 0.5721(2) 0.1220(4) 1.05262(18) 0.0427(5) Uani d 1 C
C12 0.96408(14) 0.9068(3) 0.71948(14) 0.0230(3) Uani d 1 C
C13 1.09471(14) 1.1847(3) 0.82090(15) 0.0277(4) Uani d 1 C
C14 1.13636(19) 1.2861(4) 0.71435(19) 0.0390(5) Uani d 1 C
C15 1.18210(18) 1.0189(5) 0.8785(2) 0.0448(5) Uani d 1 C
C16 1.0671(2) 1.3566(4) 0.9073(2) 0.0437(5) Uani d 1 C
N4 0.67366(10) 0.3308(2) 0.68613(11) 0.0197(3) Uani d 1 N
N5 0.86011(11) 0.8045(2) 0.73504(12) 0.0225(3) Uani d 1 N
O1 0.53637(11) 0.0833(2) 0.43475(11) 0.0398(3) Uani d 1 O
O2 0.72532(9) 0.1119(2) 0.89708(10) 0.0305(3) Uani d 1 O
O3 0.53774(10) 0.1648(2) 0.92897(11) 0.0331(3) Uani d 1 O
O4 0.68227(10) 0.6014(2) 0.82118(10) 0.0276(3) Uani d 1 O
O5 1.02941(10) 0.8490(2) 0.65219(12) 0.0372(3) Uani d 1 O
O6 0.97841(10) 1.07821(19) 0.79174(10) 0.0281(3) Uani d 1 O
S1 0.62060(3) 0.00815(7) 0.53629(3) 0.02583(10) Uani d 1 S
H3 0.5108(15) 0.324(3) 0.7361(14) 0.019(4) Uiso d 1 H
H5 0.8239(16) 0.856(4) 0.7911(17) 0.030(5) Uiso d 1 H
H7 0.9129(15) 0.585(3) 0.5470(15) 0.022(4) Uiso d 1 H
H8 0.8186(17) 0.262(4) 0.4736(18) 0.035(5) Uiso d 1 H
H21 0.464(2) 0.024(5) 0.6328(19) 0.049(6) Uiso d 1 H
H22 0.5661(19) -0.109(4) 0.709(2) 0.049(7) Uiso d 1 H
H111 0.625(2) 0.243(5) 1.084(2) 0.072(8) Uiso d 1 H
H112 0.500(2) 0.114(4) 1.0889(18) 0.047(6) Uiso d 1 H
H113 0.613(2) -0.022(5) 1.064(2) 0.055(7) Uiso d 1 H
H141 1.079(3) 1.384(6) 0.674(3) 0.080(9) Uiso d 1 H
H142 1.203(2) 1.385(4) 0.739(2) 0.049(6) Uiso d 1 H
H143 1.157(2) 1.174(5) 0.667(2) 0.065(8) Uiso d 1 H
H151 1.154(2) 0.949(5) 0.945(3) 0.072(9) Uiso d 1 H
H152 1.195(2) 0.904(5) 0.825(2) 0.060(8) Uiso d 1 H
H153 1.256(2) 1.096(4) 0.909(2) 0.053(6) Uiso d 1 H
H161 1.035(2) 1.290(5) 0.977(2) 0.064(8) Uiso d 1 H
H162 1.003(2) 1.462(5) 0.865(2) 0.080(9) Uiso d 1 H
H163 1.137(2) 1.435(4) 0.938(2) 0.060(7) Uiso d 1 H

loop_
_atom_site_aniso_label
_atom_site_aniso_U_11
_atom_site_aniso_U_22
_atom_site_aniso_U_33
_atom_site_aniso_U_12
_atom_site_aniso_U_13
_atom_site_aniso_U_23
C2 0.0373(10) 0.0310(10) 0.0312(9) -0.0131(10) 0.0014(7) -0.0008(10)
C3 0.0182(7) 0.0204(8) 0.0270(9) -0.0002(6) 0.0034(6) 0.0028(7)
C5 0.0197(6) 0.0191(7) 0.0193(7) 0.0005(7) 0.0015(5) 0.0003(8)
C6 0.0196(7) 0.0190(8) 0.0186(7) -0.0002(6) -0.0004(6) 0.0038(6)
C7 0.0238(7) 0.0265(8) 0.0187(7) -0.0011(8) 0.0053(6) 0.0016(8)
C8 0.0283(8) 0.0285(9) 0.0192(8) 0.0021(7) 0.0039(6) -0.0029(8)
C9 0.0243(8) 0.0190(8) 0.0198(8) 0.0033(6) -0.0011(6) -0.0008(6)
C10 0.0232(8) 0.0166(8) 0.0260(8) -0.0017(6) 0.0054(6) -0.0013(7)
C11 0.0486(12) 0.0523(15) 0.0297(10) -0.0136(12) 0.0141(9) 0.0069(10)
C12 0.0249(8) 0.0224(8) 0.0221(8) -0.0034(6) 0.0043(7) -0.0021(7)
C13 0.0247(8) 0.0263(9) 0.0305(9) -0.0070(7) -0.0015(6) -0.0029(8)
C14 0.0362(10) 0.0387(12) 0.0417(11) -0.0130(9) 0.0037(9) 0.0028(10)
C15 0.0392(10) 0.0399(12) 0.0509(12) 0.0020(11) -0.0099(9) 0.0047(13)
C16 0.0444(12) 0.0401(12) 0.0449(12) -0.0107(10) -0.0001(10) -0.0170(10)
N4 0.0195(6) 0.0196(7) 0.0198(6) -0.0007(5) 0.0024(5) 0.0007(6)
N5 0.0233(7) 0.0232(8) 0.0224(7) -0.0037(5) 0.0085(5) -0.0045(6)
O1 0.0457(7) 0.0380(7) 0.0302(6) -0.0112(6) -0.0146(5) 0.0006(6)
O2 0.0244(6) 0.0374(7) 0.0288(6) 0.0055(5) 0.0010(5) 0.0039(6)
O3 0.0289(6) 0.0412(8) 0.0314(6) -0.0025(6) 0.0123(5) 0.0070(6)
O4 0.0303(6) 0.0271(6) 0.0276(6) -0.0039(5) 0.0115(5) -0.0065(5)
O5 0.0344(7) 0.0383(7) 0.0434(7) -0.0141(6) 0.0215(6) -0.0144(6)
O6 0.0241(6) 0.0278(7) 0.0333(6) -0.0073(5) 0.0070(4) -0.0097(5)
S1 0.02896(19) 0.01926(18) 0.0275(2) 0.00013(19) -0.00258(14) -0.0033(2)

loop_
_atom_type_symbol
_atom_type_description
_atom_type_scat_dispersion_real
_atom_type_scat_dispersion_imag
_atom_type_scat_source
C C 0.0033 0.0016 'International Tables Vol C Tables 4.2.6.8 and 6.1.1.4'
H H 0 0 'International Tables Vol C Tables 4.2.6.8 and 6.1.1.4'
N N 0.0061 0.0033 'International Tables Vol C Tables 4.2.6.8 and 6.1.1.4'
O O 0.0106 0.006 'International Tables Vol C Tables 4.2.6.8 and 6.1.1.4'
S S 0.1246 0.1234 'International Tables Vol C Tables 4.2.6.8 and 6.1.1.4'

loop_
_geom_angle_atom_site_label_1
_geom_angle_atom_site_label_2
_geom_angle_atom_site_label_3
_geom_angle
_geom_angle_publ_flag
C3 C2 S1 111.27(13) y
C3 C2 H21 109.8(16) ?
S1 C2 H21 102.9(13) ?
C3 C2 H22 111.3(14) ?
S1 C2 H22 107.4(14) ?
H21 C2 H22 114(2) ?
N4 C3 C10 108.75(12) y
N4 C3 C2 106.94(13) y
C10 C3 C2 110.11(14) y
N4 C3 H3 109.6(10) ?
C10 C3 H3 110.1(10) ?
C2 C3 H3 111.2(10) ?
O4 C5 N4 120.76(14) y
O4 C5 C6 124.23(16) y
N4 C5 C6 115.01(13) y
C7 C6 N5 127.08(15) y
C7 C6 C5 120.92(15) y
N5 C6 C5 111.99(13) y
C6 C7 C8 120.41(15) y
C6 C7 H7 119.5(11) ?
C8 C7 H7 120.1(11) ?
C9 C8 C7 118.93(15) y
C9 C8 H8 119.8(13) ?
C7 C8 H8 121.3(13) ?
C8 C9 N4 120.91(15) y
C8 C9 S1 125.81(13) y
N4 C9 S1 113.15(11) y
O2 C10 O3 125.41(15) ?
O2 C10 C3 124.25(15) ?
O3 C10 C3 110.30(13) ?
O3 C11 H111 107.3(17) ?
O3 C11 H112 107.3(12) ?
H111 C11 H112 113(2) ?
O3 C11 H113 110.1(14) ?
H111 C11 H113 112(2) ?
H112 C11 H113 108(2) ?
O5 C12 O6 126.91(15) y
O5 C12 N5 124.90(15) y
O6 C12 N5 108.18(14) y
O6 C13 C14 111.67(14) ?
O6 C13 C16 101.35(14) ?
C14 C13 C16 111.44(18) ?
O6 C13 C15 108.79(16) ?
C14 C13 C15 111.83(18) ?
C16 C13 C15 111.28(18) ?
C13 C14 H141 112.6(18) ?
C13 C14 H142 109.4(13) ?
H141 C14 H142 102(2) ?
C13 C14 H143 107.8(17) ?
H141 C14 H143 113(2) ?
H142 C14 H143 112(2) ?
C13 C15 H151 111.7(16) ?
C13 C15 H152 111.2(15) ?
H151 C15 H152 106(2) ?
C13 C15 H153 108.5(15) ?
H151 C15 H153 107(2) ?
H152 C15 H153 112(2) ?
C13 C16 H161 112.0(16) ?
C13 C16 H162 108.8(16) ?
H161 C16 H162 108(2) ?
C13 C16 H163 110.7(15) ?
H161 C16 H163 106(2) ?
H162 C16 H163 111(2) ?
C9 N4 C5 123.76(13) y
C9 N4 C3 117.54(13) y
C5 N4 C3 118.68(12) y
C12 N5 C6 126.10(14) y
C12 N5 H5 115.8(14) y
C6 N5 H5 117.6(14) y
C10 O3 C11 115.48(14) ?
C12 O6 C13 121.30(13) ?
O1 S1 C9 107.25(8) y
O1 S1 C2 107.93(9) y
C9 S1 C2 90.29(8) y

loop_
_geom_bond_atom_site_label_1
_geom_bond_atom_site_label_2
_geom_bond_distance
_geom_bond_publ_flag
C2 C3 1.536(3) y
C2 S1 1.8198(18) y
C2 H21 0.96(2) ?
C2 H22 0.94(3) ?
C3 N4 1.462(2) y
C3 C10 1.525(2) ?
C3 H3 0.992(18) ?
C5 O4 1.2373(18) y
C5 N4 1.375(2) y
C5 C6 1.457(2) y
C6 C7 1.365(2) y
C6 N5 1.394(2) y
C7 C8 1.415(3) y
C7 H7 0.959(18) ?
C8 C9 1.350(2) y
C8 H8 0.89(2) ?
C9 N4 1.373(2) y
C9 S1 1.7865(17) y
C10 O2 1.1986(18) ?
C10 O3 1.331(2) ?
C11 O3 1.453(2) ?
C11 H111 0.99(3) ?
C11 H112 0.98(2) ?
C11 H113 1.00(3) ?
C12 O5 1.202(2) y
C12 O6 1.339(2) y
C12 N5 1.378(2) y
C13 O6 1.4793(19) ?
C13 C14 1.512(3) ?
C13 C16 1.515(3) ?
C13 C15 1.516(3) ?
C14 H141 0.96(3) ?
C14 H142 0.99(3) ?
C14 H143 0.93(3) ?
C15 H151 0.97(3) ?
C15 H152 0.97(3) ?
C15 H153 0.99(2) ?
C16 H161 1.02(3) ?
C16 H162 1.05(3) ?
C16 H163 0.96(3) ?
N5 H5 0.87(2) y
O1 S1 1.4864(13) y

loop_
_geom_hbond_atom_site_label_D
_geom_hbond_atom_site_label_H
_geom_hbond_atom_site_label_A
_geom_hbond_site_symmetry_A
_geom_hbond_distance_DH
_geom_hbond_distance_HA
_geom_hbond_distance_DA
_geom_hbond_angle_DHA
_geom_hbond_publ_flag
N5 H5 O2 1_565 0.87(2) 2.37(2) 3.1970(19) 158.4(18) y
N5 H5 O4 . 0.87(2) 2.31(2) 2.6885(17) 106.2(17) n
C2 H22 O4 1_545 0.94(3) 2.48(3) 3.387(3) 162.3(19) y
C3 H3 O1 2_656 0.992(18) 2.535(17) 3.142(2) 119.3(12) y
C7 H7 O5 . 0.959(18) 2.332(18) 2.907(2) 117.9(13) n
C8 H8 O5 2_746 0.89(2) 2.47(2) 3.148(2) 133.2(17) y
C11 H112 O4 2_647 0.98(2) 2.45(2) 3.428(2) 179(2) y
C11 H113 O3 2_647 1.00(3) 2.59(3) 3.095(3) 111.1(16) y
C14 H143 O5 . 0.93(3) 2.47(3) 2.996(3) 116.3(18) n
C15 H152 O5 . 0.97(3) 2.58(2) 3.119(3) 115.5(18) n
C16 H163 O2 2_767 0.96(3) 2.54(3) 3.427(2) 153(2) y

loop_
_geom_torsion_atom_site_label_1
_geom_torsion_atom_site_label_2
_geom_torsion_atom_site_label_3
_geom_torsion_atom_site_label_4
_geom_torsion
S1 C2 C3 N4 -7.34(17)
S1 C2 C3 C10 -125.34(13)
O4 C5 C6 C7 -178.26(15)
N4 C5 C6 C7 1.5(2)
O4 C5 C6 N5 0.9(2)
N4 C5 C6 N5 -179.31(12)
N5 C6 C7 C8 -179.33(15)
C5 C6 C7 C8 -0.3(2)
C6 C7 C8 C9 0.0(2)
C7 C8 C9 N4 -1.0(2)
C7 C8 C9 S1 174.65(12)
N4 C3 C10 O2 -32.2(2)
C2 C3 C10 O2 84.67(19)
N4 C3 C10 O3 150.01(14)
C2 C3 C10 O3 -93.12(16)
C8 C9 N4 C5 2.4(2)
S1 C9 N4 C5 -173.72(11)
C8 C9 N4 C3 -179.17(14)
S1 C9 N4 C3 4.69(16)
O4 C5 N4 C9 177.21(14)
C6 C5 N4 C9 -2.6(2)
O4 C5 N4 C3 -1.2(2)
C6 C5 N4 C3 179.01(12)
C10 C3 N4 C9 120.70(15)
C2 C3 N4 C9 1.82(18)
C10 C3 N4 C5 -60.81(17)
C2 C3 N4 C5 -179.69(14)
O5 C12 N5 C6 2.7(3)
O6 C12 N5 C6 -177.16(14)
C7 C6 N5 C12 -15.0(3)
C5 C6 N5 C12 165.92(15)
O2 C10 O3 C11 6.0(3)
C3 C10 O3 C11 -176.24(17)
O5 C12 O6 C13 -17.2(2)
N5 C12 O6 C13 162.63(14)
C14 C13 O6 C12 63.9(2)
C16 C13 O6 C12 -177.38(15)
C15 C13 O6 C12 -60.0(2)
C8 C9 S1 O1 -74.60(16)
N4 C9 S1 O1 101.31(12)
C8 C9 S1 C2 176.50(16)
N4 C9 S1 C2 -7.59(13)
C3 C2 S1 O1 -99.79(14)
C3 C2 S1 C9 8.47(14)

loop_
_cod_related_entry_id
_cod_related_entry_database
_cod_related_entry_code
1 ChemSpider 21173293
